data_7230640
loop_
_publ_author_name
'Pike, Sarah J.'
'Bond, Andrew D.'
'Hunter, Christopher A.'

_publ_section_title
;
 Solvatomorphism of Reichardt's dye
;
_journal_issue 21
_journal_name_full CrystEngComm
_journal_page_first 2912
_journal_paper_doi 10.1039/C8CE00480C
_journal_volume 20
_journal_year 2018
_chemical_formula_moiety 'C41 H29 N O, C3 H6 O'
_chemical_formula_sum 'C44 H35 N O2'
_chemical_formula_weight 609.73
_space_group_crystal_system monoclinic
_space_group_IT_number 14
_space_group_name_Hall '-P 2yn'
_space_group_name_H-M_alt 'P 1 21/n 1'
_symmetry_space_group_name_Hall '-P 2yn'
_symmetry_space_group_name_H-M 'P 1 21/n 1'
_atom_sites_solution_hydrogens geom
_audit_creation_method SHELXL-2014/7
_audit_update_record
;
2018-03-02 deposited with the CCDC.
2018-04-11 downloaded from the CCDC.
;
_cell_angle_alpha 90
_cell_angle_beta 101.9830(11)
_cell_angle_gamma 90
_cell_formula_units_Z 4
_cell_length_a 12.8955(3)
_cell_length_b 19.5738(5)
_cell_length_c 13.0841(3)
_cell_measurement_reflns_used 9847
_cell_measurement_temperature 180(2)
_cell_measurement_theta_max 67.04
_cell_measurement_theta_min 4.13
_cell_volume 3230.64(13)
_computing_cell_refinement 'SAINT (Bruker, 2014)'
_computing_data_collection 'APEX2 (Bruker, 2014)'
_computing_data_reduction SAINT
_computing_molecular_graphics 'Mercury (Macrae et al., 2008)'
_computing_publication_material SHELXL
_computing_structure_refinement 'SHELXL (Sheldrick, 2015)'
_computing_structure_solution 'SHELXT (Sheldrick, 2015)'
_diffrn_ambient_temperature 180(2)
_diffrn_measured_fraction_theta_full 0.994
_diffrn_measured_fraction_theta_max 0.994
_diffrn_measurement_device_type 'Bruker D8-QUEST PHOTON-100'
_diffrn_measurement_method '\w and \f-scans'
_diffrn_radiation_type CuK\a
_diffrn_radiation_wavelength 1.54178
_diffrn_reflns_av_R_equivalents 0.0354
_diffrn_reflns_av_unetI/netI 0.0184
_diffrn_reflns_Laue_measured_fraction_full 0.994
_diffrn_reflns_Laue_measured_fraction_max 0.994
_diffrn_reflns_limit_h_max 15
_diffrn_reflns_limit_h_min -15
_diffrn_reflns_limit_k_max 23
_diffrn_reflns_limit_k_min -23
_diffrn_reflns_limit_l_max 14
_diffrn_reflns_limit_l_min -15
_diffrn_reflns_number 35356
_diffrn_reflns_point_group_measured_fraction_full 0.994
_diffrn_reflns_point_group_measured_fraction_max 0.994
_diffrn_reflns_theta_full 67.151
_diffrn_reflns_theta_max 67.151
_diffrn_reflns_theta_min 4.127
_diffrn_source 'Incoatec I\mS Cu microsource'
_exptl_absorpt_coefficient_mu 0.589
_exptl_absorpt_correction_T_max 0.7528
_exptl_absorpt_correction_T_min 0.6148
_exptl_absorpt_correction_type multi-scan
_exptl_absorpt_process_details 'SADABS (Bruker, 2014)'
_exptl_crystal_colour green
_exptl_crystal_density_diffrn 1.254
_exptl_crystal_description block
_exptl_crystal_F_000 1288
_exptl_crystal_recrystallization_method 'Re-crystallisation from solvent: Acetone/diethylether'
_exptl_crystal_size_max 0.240
_exptl_crystal_size_mid 0.120
_exptl_crystal_size_min 0.060
_refine_diff_density_max 0.594
_refine_diff_density_min -0.350
_refine_diff_density_rms 0.045
_refine_ls_extinction_method none
_refine_ls_goodness_of_fit_ref 1.026
_refine_ls_hydrogen_treatment constr
_refine_ls_matrix_type full
_refine_ls_number_parameters 426
_refine_ls_number_reflns 5751
_refine_ls_number_restraints 0
_refine_ls_restrained_S_all 1.026
_refine_ls_R_factor_all 0.0443
_refine_ls_R_factor_gt 0.0400
_refine_ls_shift/su_max 0.000
_refine_ls_shift/su_mean 0.000
_refine_ls_structure_factor_coef Fsqd
_refine_ls_weighting_details 'w=1/[\s^2^(Fo^2^)+(0.0500P)^2^+1.3981P] where P=(Fo^2^+2Fc^2^)/3'
_refine_ls_weighting_scheme calc
_refine_ls_wR_factor_gt 0.0988
_refine_ls_wR_factor_ref 0.1023
_reflns_Friedel_coverage 0.000
_reflns_number_gt 5191
_reflns_number_total 5751
_reflns_threshold_expression 'I > 2\s(I)'
_cod_data_source_file c8ce00480c2.cif
_cod_data_source_block CH_B2_0012
_cod_depositor_comments 'Adding full bibliography for 7230640--7230651.cif.'
_cod_database_code 7230640
_cambridge_user_name 'Sarah Pike'
_cambridge_user_crsid sp816
_cambridge_supervisor_name 'Chris Hunter'
_cambridge_supervisor_crsid ch664
_cambridge_crystallographer_name 'Andrew Bond'
_cambridge_crystallographer_crsid adb29
_cambridge_sample_id SP003A
_cambridge_data_id CH_B2_0012
_shelx_space_group_comment
;
The symmetry employed for this shelxl refinement is uniquely defined
by the following loop, which should always be used as a source of
symmetry information in preference to the above space-group names.
They are only intended as comments.
;
_shelx_estimated_absorpt_t_min 0.871
_shelx_estimated_absorpt_t_max 0.965

loop_
_space_group_symop_operation_xyz
'x, y, z'
'-x+1/2, y+1/2, -z+1/2'
'-x, -y, -z'
'x-1/2, -y-1/2, z-1/2'

loop_
_atom_site_label
_atom_site_type_symbol
_atom_site_fract_x
_atom_site_fract_y
_atom_site_fract_z
_atom_site_U_iso_or_equiv
_atom_site_adp_type
_atom_site_occupancy
_atom_site_site_symmetry_order
_atom_site_calc_flag
_atom_site_refinement_flags_posn
_atom_site_refinement_flags_adp
O1 O 0.13415(8) 0.18252(5) 0.80114(8) 0.0298(2) Uani 1 1 d . .
N1 N 0.39586(8) 0.40131(5) 0.76606(8) 0.0193(2) Uani 1 1 d . .
C1 C 0.18701(10) 0.23372(6) 0.78114(10) 0.0215(3) Uani 1 1 d . .
C2 C 0.27979(10) 0.22600(6) 0.73546(9) 0.0204(3) Uani 1 1 d . .
C3 C 0.34505(9) 0.28104(6) 0.72719(10) 0.0202(3) Uani 1 1 d . .
H3A H 0.4082 0.2743 0.7018 0.024 Uiso 1 1 calc R U
C4 C 0.31872(10) 0.34613(6) 0.75577(9) 0.0200(3) Uani 1 1 d . .
C5 C 0.22492(10) 0.35727(6) 0.78958(10) 0.0213(3) Uani 1 1 d . .
H5A H 0.2059 0.4025 0.8048 0.026 Uiso 1 1 calc R U
C6 C 0.15861(10) 0.30336(7) 0.80152(10) 0.0220(3) Uani 1 1 d . .
C7 C 0.48983(10) 0.39434(6) 0.83682(10) 0.0220(3) Uani 1 1 d . .
C8 C 0.56308(10) 0.44647(7) 0.84992(10) 0.0241(3) Uani 1 1 d . .
H8A H 0.6299 0.4395 0.8954 0.029 Uiso 1 1 calc R U
C9 C 0.54276(10) 0.50929(6) 0.79873(10) 0.0218(3) Uani 1 1 d . .
C10 C 0.44354(10) 0.51563(6) 0.73170(10) 0.0219(3) Uani 1 1 d . .
H10A H 0.4234 0.5584 0.6994 0.026 Uiso 1 1 calc R U
C11 C 0.37398(10) 0.46116(6) 0.71130(10) 0.0203(3) Uani 1 1 d . .
C12 C 0.62405(10) 0.56413(7) 0.81122(10) 0.0229(3) Uani 1 1 d . .
C13 C 0.72689(11) 0.55267(7) 0.86909(11) 0.0284(3) Uani 1 1 d . .
H13A H 0.7440 0.5097 0.9022 0.034 Uiso 1 1 calc R U
C14 C 0.80390(11) 0.60289(8) 0.87877(12) 0.0333(3) Uani 1 1 d . .
H14A H 0.8727 0.5946 0.9197 0.040 Uiso 1 1 calc R U
C15 C 0.78103(12) 0.66498(8) 0.82909(13) 0.0353(3) Uani 1 1 d . .
H15A H 0.8344 0.6990 0.8339 0.042 Uiso 1 1 calc R U
C16 C 0.67974(12) 0.67722(8) 0.77220(14) 0.0377(4) Uani 1 1 d . .
H16A H 0.6638 0.7200 0.7381 0.045 Uiso 1 1 calc R U
C17 C 0.60108(11) 0.62785(7) 0.76422(12) 0.0313(3) Uani 1 1 d . .
H17A H 0.5314 0.6375 0.7266 0.038 Uiso 1 1 calc R U
C18 C 0.30624(10) 0.15775(6) 0.69907(10) 0.0214(3) Uani 1 1 d . .
C19 C 0.41086(11) 0.13420(7) 0.71788(11) 0.0269(3) Uani 1 1 d . .
H19A H 0.4660 0.1619 0.7563 0.032 Uiso 1 1 calc R U
C20 C 0.43532(12) 0.07082(7) 0.68116(12) 0.0307(3) Uani 1 1 d . .
H20A H 0.5069 0.0559 0.6941 0.037 Uiso 1 1 calc R U
C21 C 0.35636(12) 0.02937(7) 0.62604(11) 0.0307(3) Uani 1 1 d . .
H21A H 0.3733 -0.0137 0.6004 0.037 Uiso 1 1 calc R U
C22 C 0.25172(12) 0.05168(7) 0.60871(10) 0.0274(3) Uani 1 1 d . .
H22A H 0.1968 0.0230 0.5724 0.033 Uiso 1 1 calc R U
C23 C 0.22678(11) 0.11505(6) 0.64374(10) 0.0232(3) Uani 1 1 d . .
H23A H 0.1550 0.1298 0.6301 0.028 Uiso 1 1 calc R U
C24 C 0.51385(10) 0.33151(6) 0.90125(10) 0.0234(3) Uani 1 1 d . .
C25 C 0.60570(11) 0.29587(7) 0.89530(11) 0.0288(3) Uani 1 1 d . .
H25A H 0.6474 0.3098 0.8470 0.035 Uiso 1 1 calc R U
C26 C 0.63659(12) 0.24008(8) 0.95961(12) 0.0353(3) Uani 1 1 d . .
H26A H 0.6993 0.2158 0.9552 0.042 Uiso 1 1 calc R U
C27 C 0.57659(13) 0.21970(8) 1.03006(12) 0.0372(4) Uani 1 1 d . .
H27A H 0.5976 0.1812 1.0737 0.045 Uiso 1 1 calc R U
C28 C 0.48601(13) 0.25539(8) 1.03692(12) 0.0374(4) Uani 1 1 d . .
H28A H 0.4453 0.2416 1.0861 0.045 Uiso 1 1 calc R U
C29 C 0.45368(12) 0.31129(8) 0.97271(11) 0.0313(3) Uani 1 1 d . .
H29A H 0.3910 0.3355 0.9776 0.038 Uiso 1 1 calc R U
C30 C 0.05940(10) 0.31877(7) 0.83743(11) 0.0255(3) Uani 1 1 d . .
C31 C -0.00302(12) 0.37450(8) 0.79611(14) 0.0367(4) Uani 1 1 d . .
H31A H 0.0154 0.4003 0.7410 0.044 Uiso 1 1 calc R U
C32 C -0.09197(13) 0.39274(9) 0.83468(17) 0.0514(5) Uani 1 1 d . .
H32A H -0.1333 0.4310 0.8061 0.062 Uiso 1 1 calc R U
C33 C -0.12040(13) 0.35561(10) 0.91418(16) 0.0504(5) Uani 1 1 d . .
H33A H -0.1804 0.3686 0.9412 0.060 Uiso 1 1 calc R U
C34 C -0.06086(13) 0.29945(10) 0.95408(14) 0.0454(4) Uani 1 1 d . .
H34A H -0.0807 0.2734 1.0082 0.054 Uiso 1 1 calc R U
C35 C 0.02766(12) 0.28069(8) 0.91596(12) 0.0346(3) Uani 1 1 d . .
H35A H 0.0672 0.2415 0.9436 0.042 Uiso 1 1 calc R U
C36 C 0.28166(10) 0.46574(6) 0.62204(10) 0.0221(3) Uani 1 1 d . .
C37 C 0.21195(10) 0.52059(7) 0.61549(11) 0.0276(3) Uani 1 1 d . .
H37A H 0.2180 0.5518 0.6721 0.033 Uiso 1 1 calc R U
C38 C 0.13361(12) 0.52971(8) 0.52623(12) 0.0364(3) Uani 1 1 d . .
H38A H 0.0847 0.5664 0.5227 0.044 Uiso 1 1 calc R U
C39 C 0.12642(13) 0.48583(9) 0.44275(12) 0.0411(4) Uani 1 1 d . .
H39A H 0.0730 0.4925 0.3816 0.049 Uiso 1 1 calc R U
C40 C 0.19698(14) 0.43204(8) 0.44795(12) 0.0418(4) Uani 1 1 d . .
H40A H 0.1929 0.4025 0.3897 0.050 Uiso 1 1 calc R U
C41 C 0.27365(12) 0.42112(7) 0.53793(11) 0.0317(3) Uani 1 1 d . .
H41A H 0.3205 0.3833 0.5421 0.038 Uiso 1 1 calc R U
O1S O 0.57353(13) 0.32733(7) 0.64244(11) 0.0659(4) Uani 1 1 d . .
C1S C 0.62537(14) 0.36080(8) 0.59388(12) 0.0408(4) Uani 1 1 d . .
C2S C 0.5856(2) 0.42479(15) 0.5441(3) 0.1082(13) Uani 1 1 d . .
H1S H 0.5181 0.4363 0.5633 0.162 Uiso 1 1 calc R U
H2S H 0.5745 0.4199 0.4681 0.162 Uiso 1 1 calc R U
H3S H 0.6372 0.4612 0.5674 0.162 Uiso 1 1 calc R U
C3S C 0.73043(17) 0.33802(12) 0.5721(2) 0.0725(7) Uani 1 1 d . .
H4S H 0.7445 0.2908 0.5959 0.109 Uiso 1 1 calc R U
H5S H 0.7869 0.3678 0.6093 0.109 Uiso 1 1 calc R U
H6S H 0.7281 0.3406 0.4968 0.109 Uiso 1 1 calc R U

loop_
_atom_site_aniso_label
_atom_site_aniso_U_11
_atom_site_aniso_U_22
_atom_site_aniso_U_33
_atom_site_aniso_U_23
_atom_site_aniso_U_13
_atom_site_aniso_U_12
O1 0.0302(5) 0.0239(5) 0.0386(6) -0.0030(4) 0.0146(4) -0.0095(4)
N1 0.0196(5) 0.0169(5) 0.0217(5) -0.0013(4) 0.0048(4) -0.0019(4)
C1 0.0209(6) 0.0216(6) 0.0214(6) -0.0008(5) 0.0026(5) -0.0041(5)
C2 0.0210(6) 0.0196(6) 0.0196(6) 0.0005(5) 0.0016(5) -0.0011(5)
C3 0.0181(6) 0.0213(6) 0.0212(6) 0.0001(5) 0.0039(5) -0.0009(5)
C4 0.0196(6) 0.0186(6) 0.0212(6) -0.0003(5) 0.0025(5) -0.0039(5)
C5 0.0216(6) 0.0192(6) 0.0223(6) -0.0023(5) 0.0028(5) -0.0008(5)
C6 0.0193(6) 0.0249(7) 0.0215(6) -0.0022(5) 0.0037(5) -0.0021(5)
C7 0.0213(6) 0.0214(6) 0.0230(6) -0.0019(5) 0.0039(5) -0.0002(5)
C8 0.0207(6) 0.0214(6) 0.0282(7) -0.0001(5) 0.0006(5) -0.0013(5)
C9 0.0216(6) 0.0206(6) 0.0237(6) -0.0032(5) 0.0061(5) -0.0013(5)
C10 0.0221(6) 0.0183(6) 0.0252(6) 0.0007(5) 0.0046(5) -0.0012(5)
C11 0.0204(6) 0.0195(6) 0.0219(6) -0.0007(5) 0.0067(5) 0.0001(5)
C12 0.0207(6) 0.0208(6) 0.0273(7) -0.0035(5) 0.0053(5) -0.0027(5)
C13 0.0231(7) 0.0259(7) 0.0352(8) 0.0016(6) 0.0037(6) -0.0018(5)
C14 0.0204(7) 0.0350(8) 0.0426(8) -0.0014(6) 0.0024(6) -0.0052(6)
C15 0.0280(7) 0.0281(7) 0.0492(9) -0.0043(6) 0.0069(6) -0.0108(6)
C16 0.0344(8) 0.0216(7) 0.0540(10) 0.0030(6) 0.0024(7) -0.0056(6)
C17 0.0241(7) 0.0226(7) 0.0437(8) 0.0001(6) -0.0008(6) -0.0027(5)
C18 0.0246(6) 0.0187(6) 0.0214(6) 0.0031(5) 0.0063(5) -0.0006(5)
C19 0.0254(7) 0.0240(7) 0.0319(7) 0.0029(5) 0.0073(5) -0.0011(5)
C20 0.0314(7) 0.0271(7) 0.0363(8) 0.0068(6) 0.0133(6) 0.0075(6)
C21 0.0474(9) 0.0189(6) 0.0291(7) 0.0027(5) 0.0156(6) 0.0047(6)
C22 0.0394(8) 0.0203(6) 0.0226(6) 0.0006(5) 0.0062(6) -0.0039(6)
C23 0.0268(6) 0.0207(6) 0.0220(6) 0.0023(5) 0.0047(5) -0.0010(5)
C24 0.0247(6) 0.0197(6) 0.0232(6) -0.0007(5) -0.0010(5) -0.0044(5)
C25 0.0278(7) 0.0250(7) 0.0322(7) 0.0029(5) 0.0031(6) -0.0007(5)
C26 0.0373(8) 0.0277(7) 0.0378(8) 0.0042(6) 0.0005(6) 0.0056(6)
C27 0.0496(9) 0.0259(7) 0.0311(8) 0.0073(6) -0.0035(7) -0.0010(7)
C28 0.0463(9) 0.0367(8) 0.0288(8) 0.0069(6) 0.0072(6) -0.0078(7)
C29 0.0308(7) 0.0323(8) 0.0303(7) 0.0019(6) 0.0055(6) -0.0016(6)
C30 0.0209(6) 0.0266(7) 0.0292(7) -0.0107(5) 0.0060(5) -0.0059(5)
C31 0.0276(7) 0.0321(8) 0.0525(10) -0.0051(7) 0.0130(7) 0.0002(6)
C32 0.0322(8) 0.0428(10) 0.0828(14) -0.0156(9) 0.0200(9) 0.0042(7)
C33 0.0304(8) 0.0572(11) 0.0709(12) -0.0329(10) 0.0273(8) -0.0113(8)
C34 0.0409(9) 0.0590(11) 0.0432(9) -0.0190(8) 0.0244(7) -0.0178(8)
C35 0.0326(7) 0.0403(8) 0.0334(8) -0.0068(6) 0.0126(6) -0.0068(6)
C36 0.0212(6) 0.0219(6) 0.0229(6) 0.0029(5) 0.0039(5) -0.0056(5)
C37 0.0242(7) 0.0314(7) 0.0270(7) 0.0007(6) 0.0047(5) 0.0003(5)
C38 0.0263(7) 0.0422(9) 0.0375(8) 0.0093(7) -0.0004(6) 0.0026(6)
C39 0.0398(8) 0.0433(9) 0.0320(8) 0.0092(7) -0.0111(7) -0.0107(7)
C40 0.0594(10) 0.0323(8) 0.0278(8) -0.0031(6) -0.0044(7) -0.0124(7)
C41 0.0408(8) 0.0227(7) 0.0289(7) -0.0009(6) 0.0015(6) -0.0033(6)
O1S 0.0903(11) 0.0583(8) 0.0582(8) 0.0088(7) 0.0364(8) -0.0188(8)
C1S 0.0562(10) 0.0379(9) 0.0287(8) 0.0019(6) 0.0093(7) -0.0103(7)
C2S 0.106(2) 0.0875(19) 0.158(3) 0.075(2) 0.089(2) 0.0469(17)
C3S 0.0491(11) 0.0580(13) 0.1096(19) 0.0316(13) 0.0147(12) -0.0013(10)

loop_
_atom_type_symbol
_atom_type_description
_atom_type_scat_dispersion_real
_atom_type_scat_dispersion_imag
_atom_type_scat_source
C C 0.0181 0.0091 'International Tables Vol C Tables 4.2.6.8 and 6.1.1.4'
H H 0.0000 0.0000 'International Tables Vol C Tables 4.2.6.8 and 6.1.1.4'
N N 0.0311 0.0180 'International Tables Vol C Tables 4.2.6.8 and 6.1.1.4'
O O 0.0492 0.0322 'International Tables Vol C Tables 4.2.6.8 and 6.1.1.4'

loop_
_geom_angle_atom_site_label_1
_geom_angle_atom_site_label_2
_geom_angle_atom_site_label_3
_geom_angle
C7 N1 C11 119.67(10)
C7 N1 C4 118.69(10)
C11 N1 C4 121.53(10)
O1 C1 C6 122.49(11)
O1 C1 C2 121.76(11)
C6 C1 C2 115.75(11)
C3 C2 C1 121.14(11)
C3 C2 C18 119.48(11)
C1 C2 C18 119.37(11)
C2 C3 C4 120.38(11)
C2 C3 H3A 119.8
C4 C3 H3A 119.8
C5 C4 C3 120.49(11)
C5 C4 N1 118.53(11)
C3 C4 N1 120.31(11)
C6 C5 C4 120.95(12)
C6 C5 H5A 119.5
C4 C5 H5A 119.5
C5 C6 C1 120.61(11)
C5 C6 C30 118.27(11)
C1 C6 C30 121.11(11)
N1 C7 C8 119.86(12)
N1 C7 C24 121.08(11)
C8 C7 C24 119.05(11)
C7 C8 C9 122.44(12)
C7 C8 H8A 118.8
C9 C8 H8A 118.8
C10 C9 C8 115.74(11)
C10 C9 C12 122.53(12)
C8 C9 C12 121.66(12)
C11 C10 C9 121.66(12)
C11 C10 H10A 119.2
C9 C10 H10A 119.2
N1 C11 C10 120.18(11)
N1 C11 C36 120.39(11)
C10 C11 C36 119.10(11)
C17 C12 C13 118.14(12)
C17 C12 C9 121.14(12)
C13 C12 C9 120.70(12)
C14 C13 C12 121.06(13)
C14 C13 H13A 119.5
C12 C13 H13A 119.5
C15 C14 C13 120.19(13)
C15 C14 H14A 119.9
C13 C14 H14A 119.9
C14 C15 C16 119.42(13)
C14 C15 H15A 120.3
C16 C15 H15A 120.3
C15 C16 C17 120.87(14)
C15 C16 H16A 119.6
C17 C16 H16A 119.6
C16 C17 C12 120.26(13)
C16 C17 H17A 119.9
C12 C17 H17A 119.9
C19 C18 C23 118.00(12)
C19 C18 C2 121.25(12)
C23 C18 C2 120.75(11)
C20 C19 C18 120.88(13)
C20 C19 H19A 119.6
C18 C19 H19A 119.6
C21 C20 C19 120.59(13)
C21 C20 H20A 119.7
C19 C20 H20A 119.7
C20 C21 C22 119.03(13)
C20 C21 H21A 120.5
C22 C21 H21A 120.5
C23 C22 C21 120.79(13)
C23 C22 H22A 119.6
C21 C22 H22A 119.6
C22 C23 C18 120.69(13)
C22 C23 H23A 119.7
C18 C23 H23A 119.7
C25 C24 C29 119.70(13)
C25 C24 C7 117.57(12)
C29 C24 C7 122.47(12)
C26 C25 C24 120.14(14)
C26 C25 H25A 119.9
C24 C25 H25A 119.9
C27 C26 C25 120.21(14)
C27 C26 H26A 119.9
C25 C26 H26A 119.9
C26 C27 C28 119.79(14)
C26 C27 H27A 120.1
C28 C27 H27A 120.1
C27 C28 C29 120.73(14)
C27 C28 H28A 119.6
C29 C28 H28A 119.6
C28 C29 C24 119.42(14)
C28 C29 H29A 120.3
C24 C29 H29A 120.3
C31 C30 C35 117.90(13)
C31 C30 C6 120.14(13)
C35 C30 C6 121.89(13)
C32 C31 C30 120.80(16)
C32 C31 H31A 119.6
C30 C31 H31A 119.6
C33 C32 C31 120.41(18)
C33 C32 H32A 119.8
C31 C32 H32A 119.8
C32 C33 C34 119.40(15)
C32 C33 H33A 120.3
C34 C33 H33A 120.3
C33 C34 C35 120.65(17)
C33 C34 H34A 119.7
C35 C34 H34A 119.7
C34 C35 C30 120.78(16)
C34 C35 H35A 119.6
C30 C35 H35A 119.6
C37 C36 C41 119.64(12)
C37 C36 C11 119.76(12)
C41 C36 C11 119.93(12)
C38 C37 C36 119.94(13)
C38 C37 H37A 120.0
C36 C37 H37A 120.0
C39 C38 C37 120.29(14)
C39 C38 H38A 119.9
C37 C38 H38A 119.9
C38 C39 C40 120.01(14)
C38 C39 H39A 120.0
C40 C39 H39A 120.0
C39 C40 C41 120.28(15)
C39 C40 H40A 119.9
C41 C40 H40A 119.9
C40 C41 C36 119.80(14)
C40 C41 H41A 120.1
C36 C41 H41A 120.1
O1S C1S C2S 121.35(19)
O1S C1S C3S 123.82(17)
C2S C1S C3S 114.65(16)
C1S C2S H1S 109.5
C1S C2S H2S 109.5
H1S C2S H2S 109.5
C1S C2S H3S 109.5
H1S C2S H3S 109.5
H2S C2S H3S 109.5
C1S C3S H4S 109.5
C1S C3S H5S 109.5
H4S C3S H5S 109.5
C1S C3S H6S 109.5
H4S C3S H6S 109.5
H5S C3S H6S 109.5

loop_
_geom_bond_atom_site_label_1
_geom_bond_atom_site_label_2
_geom_bond_distance
O1 C1 1.2694(16)
N1 C7 1.3704(16)
N1 C11 1.3717(16)
N1 C4 1.4556(15)
C1 C6 1.4506(18)
C1 C2 1.4521(18)
C2 C3 1.3850(17)
C2 C18 1.4816(17)
C3 C4 1.3896(18)
C3 H3A 0.9500
C4 C5 1.3888(18)
C5 C6 1.3872(18)
C5 H5A 0.9500
C6 C30 1.4826(17)
C7 C8 1.3767(18)
C7 C24 1.4869(18)
C8 C9 1.3988(19)
C8 H8A 0.9500
C9 C10 1.3985(18)
C9 C12 1.4854(17)
C10 C11 1.3832(18)
C10 H10A 0.9500
C11 C36 1.4874(17)
C12 C17 1.395(2)
C12 C13 1.4020(19)
C13 C14 1.384(2)
C13 H13A 0.9500
C14 C15 1.381(2)
C14 H14A 0.9500
C15 C16 1.383(2)
C15 H15A 0.9500
C16 C17 1.389(2)
C16 H16A 0.9500
C17 H17A 0.9500
C18 C19 1.3984(19)
C18 C23 1.4017(18)
C19 C20 1.390(2)
C19 H19A 0.9500
C20 C21 1.382(2)
C20 H20A 0.9500
C21 C22 1.391(2)
C21 H21A 0.9500
C22 C23 1.3832(19)
C22 H22A 0.9500
C23 H23A 0.9500
C24 C25 1.391(2)
C24 C29 1.391(2)
C25 C26 1.386(2)
C25 H25A 0.9500
C26 C27 1.380(2)
C26 H26A 0.9500
C27 C28 1.380(2)
C27 H27A 0.9500
C28 C29 1.390(2)
C28 H28A 0.9500
C29 H29A 0.9500
C30 C31 1.396(2)
C30 C35 1.398(2)
C31 C32 1.392(2)
C31 H31A 0.9500
C32 C33 1.379(3)
C32 H32A 0.9500
C33 C34 1.380(3)
C33 H33A 0.9500
C34 C35 1.387(2)
C34 H34A 0.9500
C35 H35A 0.9500
C36 C37 1.3914(19)
C36 C41 1.3919(19)
C37 C38 1.388(2)
C37 H37A 0.9500
C38 C39 1.377(2)
C38 H38A 0.9500
C39 C40 1.384(3)
C39 H39A 0.9500
C40 C41 1.388(2)
C40 H40A 0.9500
C41 H41A 0.9500
O1S C1S 1.207(2)
C1S C2S 1.455(3)
C1S C3S 1.509(3)
C2S H1S 0.9800
C2S H2S 0.9800
C2S H3S 0.9800
C3S H4S 0.9800
C3S H5S 0.9800
C3S H6S 0.9800

loop_
_geom_torsion_atom_site_label_1
_geom_torsion_atom_site_label_2
_geom_torsion_atom_site_label_3
_geom_torsion_atom_site_label_4
_geom_torsion
O1 C1 C2 C3 -171.07(12)
C6 C1 C2 C3 9.36(17)
O1 C1 C2 C18 7.66(18)
C6 C1 C2 C18 -171.92(11)
C1 C2 C3 C4 -4.65(18)
C18 C2 C3 C4 176.63(11)
C2 C3 C4 C5 -2.21(19)
C2 C3 C4 N1 168.34(11)
C7 N1 C4 C5 111.11(13)
C11 N1 C4 C5 -65.05(15)
C7 N1 C4 C3 -59.62(16)
C11 N1 C4 C3 124.22(13)
C3 C4 C5 C6 3.85(19)
N1 C4 C5 C6 -166.86(11)
C4 C5 C6 C1 1.40(19)
C4 C5 C6 C30 -179.73(12)
O1 C1 C6 C5 172.72(12)
C2 C1 C6 C5 -7.71(18)
O1 C1 C6 C30 -6.12(19)
C2 C1 C6 C30 173.45(11)
C11 N1 C7 C8 -2.19(18)
C4 N1 C7 C8 -178.43(11)
C11 N1 C7 C24 176.98(11)
C4 N1 C7 C24 0.75(17)
N1 C7 C8 C9 4.6(2)
C24 C7 C8 C9 -174.56(12)
C7 C8 C9 C10 -1.00(19)
C7 C8 C9 C12 -178.02(12)
C8 C9 C10 C11 -5.06(18)
C12 C9 C10 C11 171.93(12)
C7 N1 C11 C10 -3.75(17)
C4 N1 C11 C10 172.37(11)
C7 N1 C11 C36 169.68(11)
C4 N1 C11 C36 -14.19(17)
C9 C10 C11 N1 7.55(19)
C9 C10 C11 C36 -165.96(12)
C10 C9 C12 C17 6.6(2)
C8 C9 C12 C17 -176.58(13)
C10 C9 C12 C13 -172.11(13)
C8 C9 C12 C13 4.71(19)
C17 C12 C13 C14 -0.5(2)
C9 C12 C13 C14 178.25(13)
C12 C13 C14 C15 -1.5(2)
C13 C14 C15 C16 1.9(2)
C14 C15 C16 C17 -0.2(3)
C15 C16 C17 C12 -1.9(2)
C13 C12 C17 C16 2.2(2)
C9 C12 C17 C16 -176.56(14)
C3 C2 C18 C19 40.62(18)
C1 C2 C18 C19 -138.13(13)
C3 C2 C18 C23 -138.78(13)
C1 C2 C18 C23 42.47(17)
C23 C18 C19 C20 1.08(19)
C2 C18 C19 C20 -178.35(12)
C18 C19 C20 C21 -0.6(2)
C19 C20 C21 C22 -0.7(2)
C20 C21 C22 C23 1.5(2)
C21 C22 C23 C18 -1.1(2)
C19 C18 C23 C22 -0.21(19)
C2 C18 C23 C22 179.21(12)
N1 C7 C24 C25 123.32(13)
C8 C7 C24 C25 -57.49(17)
N1 C7 C24 C29 -62.55(18)
C8 C7 C24 C29 116.64(15)
C29 C24 C25 C26 0.6(2)
C7 C24 C25 C26 174.90(13)
C24 C25 C26 C27 -0.2(2)
C25 C26 C27 C28 -0.5(2)
C26 C27 C28 C29 0.8(2)
C27 C28 C29 C24 -0.3(2)
C25 C24 C29 C28 -0.3(2)
C7 C24 C29 C28 -174.35(13)
C5 C6 C30 C31 43.06(18)
C1 C6 C30 C31 -138.08(14)
C5 C6 C30 C35 -134.02(14)
C1 C6 C30 C35 44.85(18)
C35 C30 C31 C32 2.1(2)
C6 C30 C31 C32 -175.04(14)
C30 C31 C32 C33 -0.4(3)
C31 C32 C33 C34 -1.1(3)
C32 C33 C34 C35 0.8(3)
C33 C34 C35 C30 0.9(2)
C31 C30 C35 C34 -2.4(2)
C6 C30 C35 C34 174.75(13)
N1 C11 C36 C37 131.91(13)
C10 C11 C36 C37 -54.59(17)
N1 C11 C36 C41 -57.48(17)
C10 C11 C36 C41 116.02(14)
C41 C36 C37 C38 1.3(2)
C11 C36 C37 C38 171.96(13)
C36 C37 C38 C39 -1.9(2)
C37 C38 C39 C40 0.5(2)
C38 C39 C40 C41 1.4(2)
C39 C40 C41 C36 -2.0(2)
C37 C36 C41 C40 0.6(2)
C11 C36 C41 C40 -170.01(13)
